data_1546168
loop_
_publ_author_name
'Maity, Soham'
'Dolui, Pravas'
'Kancherla, Rajesh'
'Maiti, Debabrata'

_publ_section_title
;
 Introducing unactivated acyclic internal aliphatic olefins into a cobalt
 catalyzed allylic selective dehydrogenative Heck reaction
;
_journal_name_full 'Chem. Sci.'
_journal_paper_doi 10.1039/C7SC01204G
_journal_year 2017
_chemical_formula_moiety 'C26 H30 F2 N2 O2'
_chemical_formula_sum 'C26 H30 F2 N2 O2'
_chemical_formula_weight 440.52
_chemical_name_systematic
;
 ?
;
_space_group_crystal_system triclinic
_space_group_IT_number 2
_space_group_name_Hall '-P 1'
_space_group_name_H-M_alt 'P -1'
_symmetry_space_group_name_Hall '-P 1'
_symmetry_space_group_name_H-M 'P -1'
_atom_sites_solution_hydrogens geom
_atom_sites_solution_primary direct
_audit_creation_date 2016-09-29
_audit_creation_method
;
Olex2 1.2
(compiled 2016.08.25 svn.r3337 for OlexSys, GUI svn.r5221)
;
_audit_update_record
;
2016-09-29 deposited with the CCDC.
2017-05-31 downloaded from the CCDC.
;
_cell_angle_alpha 96.816(4)
_cell_angle_beta 105.872(5)
_cell_angle_gamma 103.544(5)
_cell_formula_units_Z 2
_cell_length_a 8.4306(4)
_cell_length_b 11.7839(6)
_cell_length_c 12.6627(6)
_cell_measurement_reflns_used 5313
_cell_measurement_temperature 293(2)
_cell_measurement_theta_max 29.8260
_cell_measurement_theta_min 1.8840
_cell_volume 1153.69(11)
_computing_cell_refinement 'CrysAlisPro 1.171.38.43 (Rigaku OD, 2015)'
_computing_data_collection 'CrysAlisPro 1.171.38.43 (Rigaku OD, 2015)'
_computing_data_reduction 'CrysAlisPro 1.171.38.43 (Rigaku OD, 2015)'
_computing_molecular_graphics 'Olex2 (Dolomanov et al., 2009)'
_computing_publication_material 'Olex2 (Dolomanov et al., 2009)'
_computing_structure_refinement 'ShelXL (Sheldrick, 2015)'
_computing_structure_solution 'ShelXT (Sheldrick, 2015)'
_diffrn_ambient_temperature 293(2)
_diffrn_detector 'CCD plate'
_diffrn_measured_fraction_theta_full 0.891
_diffrn_measured_fraction_theta_max 1.000
_diffrn_measurement_details
;
List of Runs (angles in degrees, time in seconds):

  # Type    Start    End  Width  t~exp~   \w     \q     \k     \f   Frames
#--------------------------------------------------------------------------
  1  \w   -110.00  70.00   0.50    8.00    --  -20.00   0.00-180.00  360
  2  \w    -76.50  19.00   0.50    8.00    --  -20.00 -72.00-180.00  191
  3  \w    -75.50  10.00   0.50    8.00    --  -20.00 -72.00 -36.00  171
  4  \w    -51.50   0.00   0.50    8.00    --  -20.00  72.00 108.00  103
  5  \w    -98.00  19.00   0.50    8.00    --  -20.00 -72.00-108.00  234
  6  \w    -92.50 -24.00   0.50    8.00    --  -20.00 -72.00 108.00  137
;
_diffrn_measurement_device 'abstract diffractometer'
_diffrn_measurement_device_type 'dtrek-CrysAlisPro-abstract goniometer imported rigaku-d*trek images'
_diffrn_measurement_method '\w scans'
_diffrn_orient_matrix_type 'CrysAlisPro convention (1999,Acta A55,543-557)'
_diffrn_orient_matrix_UB_11 -0.0147300000
_diffrn_orient_matrix_UB_12 0.0366340000
_diffrn_orient_matrix_UB_13 0.0428910000
_diffrn_orient_matrix_UB_21 -0.0081479000
_diffrn_orient_matrix_UB_22 0.0431907000
_diffrn_orient_matrix_UB_23 -0.0341489000
_diffrn_orient_matrix_UB_31 -0.0895217000
_diffrn_orient_matrix_UB_32 -0.0278931000
_diffrn_orient_matrix_UB_33 -0.0228067000
_diffrn_radiation_monochromator graphite
_diffrn_radiation_probe x-ray
_diffrn_radiation_type MoK\a
_diffrn_radiation_wavelength 0.71073
_diffrn_reflns_av_R_equivalents 0.0640
_diffrn_reflns_av_unetI/netI 0.0607
_diffrn_reflns_Laue_measured_fraction_full 0.891
_diffrn_reflns_Laue_measured_fraction_max 1.000
_diffrn_reflns_limit_h_max 10
_diffrn_reflns_limit_h_min -9
_diffrn_reflns_limit_k_max 14
_diffrn_reflns_limit_k_min -12
_diffrn_reflns_limit_l_max 15
_diffrn_reflns_limit_l_min -15
_diffrn_reflns_number 13034
_diffrn_reflns_point_group_measured_fraction_full 0.891
_diffrn_reflns_point_group_measured_fraction_max 1.000
_diffrn_reflns_theta_full 26.000
_diffrn_reflns_theta_max 25.000
_diffrn_reflns_theta_min 1.705
_diffrn_source 'fine-focus sealed X-ray tube'
_diffrn_source_type 'Enhance (Mo) X-ray Source'
_exptl_absorpt_coefficient_mu 0.091
_exptl_absorpt_correction_T_max 1.00000
_exptl_absorpt_correction_T_min 0.83073
_exptl_absorpt_correction_type multi-scan
_exptl_absorpt_process_details
;
CrysAlisPro 1.171.38.43 (Rigaku Oxford Diffraction, 2015)
Empirical absorption correction using spherical harmonics,
 implemented in SCALE3 ABSPACK scaling algorithm.
;
_exptl_crystal_colour colourless
_exptl_crystal_colour_primary colourless
_exptl_crystal_density_diffrn 1.268
_exptl_crystal_description plate
_exptl_crystal_F_000 468
_exptl_crystal_size_max 0.255
_exptl_crystal_size_mid 0.171
_exptl_crystal_size_min 0.085
_refine_diff_density_max 0.913
_refine_diff_density_min -0.738
_refine_diff_density_rms 0.233
_refine_ls_extinction_method none
_refine_ls_goodness_of_fit_ref 1.108
_refine_ls_hydrogen_treatment constr
_refine_ls_matrix_type full
_refine_ls_number_parameters 291
_refine_ls_number_reflns 4046
_refine_ls_number_restraints 0
_refine_ls_restrained_S_all 1.108
_refine_ls_R_factor_all 0.1155
_refine_ls_R_factor_gt 0.0770
_refine_ls_shift/su_max 0.000
_refine_ls_shift/su_mean 0.000
_refine_ls_structure_factor_coef Fsqd
_refine_ls_weighting_details
;
 w=1/[\s^2^(Fo^2^)+(0.1415P)^2^+0.6235P]
 where P=(Fo^2^+2Fc^2^)/3
;
_refine_ls_weighting_scheme calc
_refine_ls_wR_factor_gt 0.2086
_refine_ls_wR_factor_ref 0.2623
_reflns_Friedel_coverage 0.000
_reflns_number_gt 2889
_reflns_number_total 4046
_reflns_threshold_expression 'I > 2\s(I)'
_cod_data_source_file c7sc01204g2.cif
_cod_data_source_block dm-aqd-364-a-p_mo
_cod_original_cell_volume 1153.70(11)
_cod_database_code 1546168
_shelxl_version_number 2012-9
_shelx_space_group_comment
;
The symmetry employed for this shelxl refinement is uniquely defined
by the following loop, which should always be used as a source of
symmetry information in preference to the above space-group names.
They are only intended as comments.
;
_reflns_odcompleteness_completeness 90.11
_reflns_odcompleteness_iscentric 1
_reflns_odcompleteness_theta 31.16
_olex2_refinement_description
;
1. Fixed Uiso
 At 1.2 times of:
  All C(H) groups, All C(H,H) groups, All N(H) groups
 At 1.5 times of:
  All C(H,H,H) groups
2.a Ternary CH refined with riding coordinates:
 C6(H6)
2.b Secondary CH2 refined with riding coordinates:
 C26(H26A,H26B), C8(H8A,H8B), C0AA(H0AA,H0AB), C25(H25A,H25B), C9(H9A,H9B),
 C2(H2A,H2B), C3(H3A,H3B)
2.c Aromatic/amide H refined with riding coordinates:
 N005(H005), C19(H19), C22(H22), C14(H14), C21(H21), C20(H20), C13(H13),
 C5(H5), C4(H4)
2.d Idealised Me refined as rotating group:
 C10(H10A,H10B,H10C), C1(H1A,H1B,H1C)
;
_olex2_submission_special_instructions 'No special instructions were received'
_oxdiff_exptl_absorpt_empirical_details
;
Empirical correction (ABSPACK) includes:
- Absorption correction using spherical harmonics
- Frame scaling
- Detector area scaling
;
_oxdiff_exptl_absorpt_empirical_full_max 1.426
_oxdiff_exptl_absorpt_empirical_full_min 0.657

loop_
_space_group_symop_operation_xyz
'x, y, z'
'-x, -y, -z'

loop_
_atom_site_label
_atom_site_type_symbol
_atom_site_fract_x
_atom_site_fract_y
_atom_site_fract_z
_atom_site_U_iso_or_equiv
_atom_site_adp_type
_atom_site_occupancy
_atom_site_site_symmetry_order
_atom_site_calc_flag
_atom_site_refinement_flags_posn
F001 F 0.2002(2) 0.52543(16) 0.36637(16) 0.0471(6) Uani 1 1 d .
F002 F 0.8125(3) 0.47138(19) 0.34910(19) 0.0603(7) Uani 1 1 d .
O7 O 0.0955(3) 0.7655(2) -0.06381(18) 0.0486(7) Uani 1 1 d .
O004 O 0.4955(3) 0.8018(2) 0.45500(18) 0.0498(7) Uani 1 1 d .
N005 N 0.3405(3) 0.7460(2) 0.2688(2) 0.0317(6) Uani 1 1 d .
H005 H 0.3037 0.6857 0.2143 0.038 Uiso 1 1 calc R
N006 N 0.2027(4) 0.6496(2) 0.0476(2) 0.0390(7) Uani 1 1 d .
C16 C 0.4775(4) 0.6108(3) 0.3591(2) 0.0339(7) Uani 1 1 d .
C11 C 0.6391(4) 0.6011(3) 0.3562(2) 0.0364(8) Uani 1 1 d .
C18 C 0.2898(4) 0.8477(2) 0.2445(2) 0.0286(7) Uani 1 1 d .
C19 C 0.3158(4) 0.9456(3) 0.3270(3) 0.0347(7) Uani 1 1 d .
H19 H 0.3652 0.9442 0.4019 0.042 Uiso 1 1 calc R
C23 C 0.2102(4) 0.8503(3) 0.1313(2) 0.0299(7) Uani 1 1 d .
C12 C 0.6599(5) 0.4875(3) 0.3541(3) 0.0426(8) Uani 1 1 d .
C15 C 0.3546(4) 0.5123(3) 0.3618(2) 0.0358(8) Uani 1 1 d .
C22 C 0.1649(4) 0.9525(3) 0.1051(3) 0.0374(8) Uani 1 1 d .
H22 H 0.1150 0.9556 0.0307 0.045 Uiso 1 1 calc R
C14 C 0.3800(5) 0.4011(3) 0.3622(3) 0.0408(8) Uani 1 1 d .
H14 H 0.2941 0.3365 0.3648 0.049 Uiso 1 1 calc R
C17 C 0.4402(4) 0.7302(3) 0.3673(2) 0.0343(7) Uani 1 1 d .
C24 C 0.1731(4) 0.7498(3) 0.0397(2) 0.0306(7) Uani 1 1 d .
C21 C 0.1931(4) 1.0491(3) 0.1880(3) 0.0401(8) Uani 1 1 d .
H21 H 0.1614 1.1164 0.1696 0.048 Uiso 1 1 calc R
C20 C 0.2682(4) 1.0449(3) 0.2975(3) 0.0380(8) Uani 1 1 d .
H20 H 0.2874 1.1101 0.3532 0.046 Uiso 1 1 calc R
C26 C 0.1443(5) 0.5780(3) -0.0671(3) 0.0436(8) Uani 1 1 d .
H26A H 0.0639 0.5021 -0.0725 0.052 Uiso 1 1 calc R
H26B H 0.2407 0.5639 -0.0889 0.052 Uiso 1 1 calc R
C13 C 0.5370(5) 0.3888(3) 0.3585(3) 0.0445(9) Uani 1 1 d .
H13 H 0.5599 0.3154 0.3591 0.053 Uiso 1 1 calc R
C6 C 0.7815(5) 0.7082(3) 0.3593(3) 0.0463(9) Uani 1 1 d .
H6 H 0.7353 0.7767 0.3660 0.056 Uiso 1 1 calc R
C8 C 0.6864(5) 0.6938(4) 0.1465(3) 0.0585(10) Uani 1 1 d .
H8A H 0.6207 0.7475 0.1619 0.070 Uiso 1 1 calc R
H8B H 0.6107 0.6135 0.1280 0.070 Uiso 1 1 calc R
C5 C 0.9354(5) 0.7328(4) 0.4609(3) 0.0612(11) Uani 1 1 d .
H5 H 0.9793 0.6692 0.4767 0.073 Uiso 1 1 calc R
C0AA C 0.8292(5) 0.7047(4) 0.2511(4) 0.0610(11) Uani 1 1 d .
H0AA H 0.9191 0.7768 0.2593 0.073 Uiso 1 1 calc R
H0AB H 0.8767 0.6381 0.2419 0.073 Uiso 1 1 calc R
C4 C 1.0131(7) 0.8339(4) 0.5287(4) 0.0818(15) Uani 1 1 d .
H4 H 0.9615 0.8947 0.5158 0.098 Uiso 1 1 calc R
C25 C 0.0587(7) 0.6529(4) -0.1387(3) 0.0785(15) Uani 1 1 d .
H25A H 0.1053 0.6640 -0.2000 0.094 Uiso 1 1 calc R
H25B H -0.0642 0.6161 -0.1693 0.094 Uiso 1 1 calc R
C9 C 0.7392(7) 0.7195(4) 0.0461(4) 0.0794(15) Uani 1 1 d .
H9A H 0.8045 0.8025 0.0619 0.095 Uiso 1 1 calc R
H9B H 0.8154 0.6720 0.0358 0.095 Uiso 1 1 calc R
C10 C 0.6018(7) 0.6972(6) -0.0578(4) 0.105(2) Uani 1 1 d .
H10A H 0.6493 0.7123 -0.1172 0.157 Uiso 1 1 calc GR
H10B H 0.5306 0.7488 -0.0512 0.157 Uiso 1 1 calc GR
H10C H 0.5340 0.6158 -0.0740 0.157 Uiso 1 1 calc GR
C1 C 1.3434(6) 0.9615(6) 0.8225(4) 0.0966(18) Uani 1 1 d .
H1A H 1.4365 1.0139 0.8071 0.145 Uiso 1 1 calc GR
H1B H 1.3728 0.8898 0.8375 0.145 Uiso 1 1 calc GR
H1C H 1.3226 0.9999 0.8866 0.145 Uiso 1 1 calc GR
C2 C 1.1847(8) 0.9316(7) 0.7232(5) 0.113(2) Uani 1 1 d .
H2A H 1.0899 0.8904 0.7463 0.135 Uiso 1 1 calc R
H2B H 1.1638 1.0063 0.7075 0.135 Uiso 1 1 calc R
C3 C 1.1745(8) 0.8658(6) 0.6247(6) 0.121(3) Uani 1 1 d .
H3A H 1.1992 0.7921 0.6405 0.145 Uiso 1 1 calc R
H3B H 1.2663 0.9084 0.5997 0.145 Uiso 1 1 calc R

loop_
_atom_site_aniso_label
_atom_site_aniso_U_11
_atom_site_aniso_U_22
_atom_site_aniso_U_33
_atom_site_aniso_U_23
_atom_site_aniso_U_13
_atom_site_aniso_U_12
F001 0.0420(11) 0.0456(11) 0.0460(12) 0.0005(9) 0.0039(9) 0.0137(9)
F002 0.0643(14) 0.0566(13) 0.0706(15) 0.0053(11) 0.0246(12) 0.0363(11)
O7 0.0683(16) 0.0500(14) 0.0217(12) 0.0003(10) 0.0000(11) 0.0256(12)
O004 0.0713(17) 0.0450(13) 0.0246(12) -0.0094(10) -0.0055(11) 0.0326(12)
N005 0.0370(14) 0.0297(13) 0.0227(12) -0.0042(10) 0.0016(10) 0.0122(11)
N006 0.0454(16) 0.0358(14) 0.0264(14) -0.0045(11) 0.0020(11) 0.0097(12)
C16 0.0440(18) 0.0341(16) 0.0160(14) -0.0031(12) -0.0027(12) 0.0148(14)
C11 0.0469(19) 0.0383(17) 0.0236(15) 0.0008(13) 0.0060(13) 0.0193(15)
C18 0.0283(15) 0.0279(14) 0.0278(15) 0.0016(12) 0.0051(12) 0.0104(12)
C19 0.0334(16) 0.0393(17) 0.0275(16) 0.0001(13) 0.0036(12) 0.0130(13)
C23 0.0285(15) 0.0319(15) 0.0253(15) 0.0014(12) 0.0036(12) 0.0086(12)
C12 0.053(2) 0.0465(19) 0.0337(18) 0.0023(14) 0.0095(15) 0.0305(17)
C15 0.0416(18) 0.0380(17) 0.0203(15) -0.0034(12) -0.0020(12) 0.0156(14)
C22 0.0400(17) 0.0394(17) 0.0305(17) 0.0058(13) 0.0045(13) 0.0147(14)
C14 0.053(2) 0.0346(17) 0.0263(16) 0.0012(13) 0.0008(14) 0.0124(15)
C17 0.0383(17) 0.0371(17) 0.0247(16) 0.0005(13) 0.0028(13) 0.0163(13)
C24 0.0295(15) 0.0331(16) 0.0234(15) 0.0003(12) 0.0033(12) 0.0066(12)
C21 0.0432(18) 0.0331(16) 0.0431(19) 0.0042(14) 0.0069(15) 0.0186(14)
C20 0.0426(18) 0.0306(16) 0.0349(18) -0.0057(13) 0.0049(14) 0.0136(14)
C26 0.055(2) 0.0398(18) 0.0275(17) -0.0077(14) 0.0086(15) 0.0085(15)
C13 0.065(2) 0.0359(18) 0.0317(18) 0.0022(14) 0.0058(16) 0.0255(17)
C6 0.051(2) 0.0427(19) 0.044(2) 0.0012(15) 0.0121(16) 0.0168(16)
C8 0.063(2) 0.062(2) 0.052(2) 0.0057(19) 0.028(2) 0.011(2)
C5 0.057(2) 0.062(3) 0.058(3) 0.001(2) 0.007(2) 0.021(2)
C0AA 0.053(2) 0.061(2) 0.067(3) 0.002(2) 0.025(2) 0.0104(19)
C4 0.090(3) 0.057(3) 0.077(3) -0.003(2) -0.008(3) 0.027(2)
C25 0.125(4) 0.065(3) 0.030(2) -0.0148(18) -0.007(2) 0.045(3)
C9 0.092(3) 0.080(3) 0.062(3) 0.013(2) 0.040(3) -0.002(3)
C10 0.111(4) 0.124(5) 0.044(3) 0.012(3) 0.023(3) -0.032(4)
C1 0.062(3) 0.131(5) 0.070(3) -0.007(3) 0.009(2) 0.002(3)
C2 0.087(4) 0.144(6) 0.087(4) -0.012(4) -0.004(3) 0.048(4)
C3 0.101(5) 0.106(5) 0.105(5) -0.023(4) -0.035(4) 0.036(4)

loop_
_atom_type_symbol
_atom_type_description
_atom_type_scat_dispersion_real
_atom_type_scat_dispersion_imag
_atom_type_scat_source
C C 0.0033 0.0016 'International Tables Vol C Tables 4.2.6.8 and 6.1.1.4'
H H 0.0000 0.0000 'International Tables Vol C Tables 4.2.6.8 and 6.1.1.4'
N N 0.0061 0.0033 'International Tables Vol C Tables 4.2.6.8 and 6.1.1.4'
O O 0.0106 0.0060 'International Tables Vol C Tables 4.2.6.8 and 6.1.1.4'
F F 0.0171 0.0103 'International Tables Vol C Tables 4.2.6.8 and 6.1.1.4'

loop_
_geom_angle_atom_site_label_1
_geom_angle_atom_site_label_2
_geom_angle_atom_site_label_3
_geom_angle
C24 O7 C25 106.1(3)
C18 N005 H005 115.8
C17 N005 H005 115.8
C17 N005 C18 128.5(2)
C24 N006 C26 107.3(3)
C11 C16 C17 120.8(3)
C15 C16 C11 120.0(3)
C15 C16 C17 119.1(3)
C16 C11 C6 121.9(3)
C12 C11 C16 115.2(3)
C12 C11 C6 122.8(3)
N005 C18 C23 118.2(2)
C19 C18 N005 122.7(3)
C19 C18 C23 119.1(3)
C18 C19 H19 120.0
C20 C19 C18 120.0(3)
C20 C19 H19 120.0
C18 C23 C24 122.7(3)
C22 C23 C18 119.0(3)
C22 C23 C24 118.3(3)
F002 C12 C11 118.3(3)
F002 C12 C13 117.1(3)
C13 C12 C11 124.6(3)
F001 C15 C16 118.4(3)
F001 C15 C14 118.0(3)
C16 C15 C14 123.6(3)
C23 C22 H22 119.5
C21 C22 C23 121.0(3)
C21 C22 H22 119.5
C15 C14 H14 121.2
C15 C14 C13 117.6(3)
C13 C14 H14 121.2
O004 C17 N005 125.5(3)
O004 C17 C16 121.3(3)
N005 C17 C16 113.2(2)
O7 C24 C23 115.7(3)
N006 C24 O7 117.1(3)
N006 C24 C23 127.2(3)
C22 C21 H21 120.3
C20 C21 C22 119.5(3)
C20 C21 H21 120.3
C19 C20 H20 119.3
C21 C20 C19 121.3(3)
C21 C20 H20 119.3
N006 C26 H26A 110.9
N006 C26 H26B 110.9
N006 C26 C25 104.1(3)
H26A C26 H26B 109.0
C25 C26 H26A 110.9
C25 C26 H26B 110.9
C12 C13 H13 120.5
C14 C13 C12 118.9(3)
C14 C13 H13 120.5
C11 C6 H6 105.8
C11 C6 C0AA 113.5(3)
C5 C6 C11 112.8(3)
C5 C6 H6 105.8
C5 C6 C0AA 112.3(3)
C0AA C6 H6 105.8
H8A C8 H8B 107.4
C0AA C8 H8A 108.3
C0AA C8 H8B 108.3
C0AA C8 C9 115.9(4)
C9 C8 H8A 108.3
C9 C8 H8B 108.3
C6 C5 H5 116.8
C4 C5 C6 126.4(4)
C4 C5 H5 116.8
C6 C0AA H0AA 108.3
C6 C0AA H0AB 108.3
C8 C0AA C6 116.1(3)
C8 C0AA H0AA 108.3
C8 C0AA H0AB 108.3
H0AA C0AA H0AB 107.4
C5 C4 H4 115.7
C5 C4 C3 128.6(5)
C3 C4 H4 115.7
O7 C25 C26 104.8(3)
O7 C25 H25A 110.8
O7 C25 H25B 110.8
C26 C25 H25A 110.8
C26 C25 H25B 110.8
H25A C25 H25B 108.9
C8 C9 H9A 108.3
C8 C9 H9B 108.3
H9A C9 H9B 107.4
C10 C9 C8 116.1(4)
C10 C9 H9A 108.3
C10 C9 H9B 108.3
C9 C10 H10A 109.5
C9 C10 H10B 109.5
C9 C10 H10C 109.5
H10A C10 H10B 109.5
H10A C10 H10C 109.5
H10B C10 H10C 109.5
H1A C1 H1B 109.5
H1A C1 H1C 109.5
H1B C1 H1C 109.5
C2 C1 H1A 109.5
C2 C1 H1B 109.5
C2 C1 H1C 109.5
C1 C2 H2A 107.0
C1 C2 H2B 107.0
H2A C2 H2B 106.8
C3 C2 C1 121.1(5)
C3 C2 H2A 107.0
C3 C2 H2B 107.0
C4 C3 H3A 107.3
C4 C3 H3B 107.3
C2 C3 C4 120.0(6)
C2 C3 H3A 107.3
C2 C3 H3B 107.3
H3A C3 H3B 106.9

loop_
_geom_bond_atom_site_label_1
_geom_bond_atom_site_label_2
_geom_bond_distance
F001 C15 1.362(4)
F002 C12 1.360(4)
O7 C24 1.351(3)
O7 C25 1.451(4)
O004 C17 1.214(4)
N005 H005 0.8600
N005 C18 1.403(3)
N005 C17 1.361(4)
N006 C24 1.272(4)
N006 C26 1.478(4)
C16 C11 1.404(4)
C16 C15 1.374(5)
C16 C17 1.509(4)
C11 C12 1.389(4)
C11 C6 1.512(5)
C18 C19 1.394(4)
C18 C23 1.414(4)
C19 H19 0.9300
C19 C20 1.381(4)
C23 C22 1.396(4)
C23 C24 1.465(4)
C12 C13 1.383(5)
C15 C14 1.377(4)
C22 H22 0.9300
C22 C21 1.380(4)
C14 H14 0.9300
C14 C13 1.377(5)
C21 H21 0.9300
C21 C20 1.371(4)
C20 H20 0.9300
C26 H26A 0.9700
C26 H26B 0.9700
C26 C25 1.501(5)
C13 H13 0.9300
C6 H6 0.9800
C6 C5 1.498(5)
C6 C0AA 1.529(5)
C8 H8A 0.9700
C8 H8B 0.9700
C8 C0AA 1.494(6)
C8 C9 1.498(6)
C5 H5 0.9300
C5 C4 1.292(6)
C0AA H0AA 0.9700
C0AA H0AB 0.9700
C4 H4 0.9300
C4 C3 1.490(7)
C25 H25A 0.9700
C25 H25B 0.9700
C9 H9A 0.9700
C9 H9B 0.9700
C9 C10 1.443(7)
C10 H10A 0.9600
C10 H10B 0.9600
C10 H10C 0.9600
C1 H1A 0.9600
C1 H1B 0.9600
C1 H1C 0.9600
C1 C2 1.500(7)
C2 H2A 0.9700
C2 H2B 0.9700
C2 C3 1.357(8)
C3 H3A 0.9700
C3 H3B 0.9700

loop_
_geom_torsion_atom_site_label_1
_geom_torsion_atom_site_label_2
_geom_torsion_atom_site_label_3
_geom_torsion_atom_site_label_4
_geom_torsion
F001 C15 C14 C13 -179.5(3)
F002 C12 C13 C14 -179.2(3)
N005 C18 C19 C20 177.9(3)
N005 C18 C23 C22 -177.6(3)
N005 C18 C23 C24 2.4(4)
N006 C26 C25 O7 7.7(4)
C16 C11 C12 F002 178.8(3)
C16 C11 C12 C13 -2.4(5)
C16 C11 C6 C5 117.2(3)
C16 C11 C6 C0AA -113.6(4)
C16 C15 C14 C13 -0.6(5)
C11 C16 C15 F001 179.0(2)
C11 C16 C15 C14 0.2(4)
C11 C16 C17 O004 -76.0(4)
C11 C16 C17 N005 104.5(3)
C11 C12 C13 C14 2.0(5)
C11 C6 C5 C4 -129.5(5)
C11 C6 C0AA C8 56.9(5)
C18 N005 C17 O004 4.6(5)
C18 N005 C17 C16 -175.9(3)
C18 C19 C20 C21 0.8(5)
C18 C23 C22 C21 -1.5(5)
C18 C23 C24 O7 179.5(3)
C18 C23 C24 N006 1.1(5)
C19 C18 C23 C22 2.0(4)
C19 C18 C23 C24 -178.0(3)
C23 C18 C19 C20 -1.7(4)
C23 C22 C21 C20 0.6(5)
C12 C11 C6 C5 -60.7(4)
C12 C11 C6 C0AA 68.5(4)
C15 C16 C11 C12 1.3(4)
C15 C16 C11 C6 -176.7(3)
C15 C16 C17 O004 99.8(4)
C15 C16 C17 N005 -79.7(3)
C15 C14 C13 C12 -0.4(5)
C22 C23 C24 O7 -0.5(4)
C22 C23 C24 N006 -178.9(3)
C22 C21 C20 C19 -0.2(5)
C17 N005 C18 C19 -10.2(5)
C17 N005 C18 C23 169.4(3)
C17 C16 C11 C12 177.0(3)
C17 C16 C11 C6 -1.0(4)
C17 C16 C15 F001 3.1(4)
C17 C16 C15 C14 -175.7(3)
C24 O7 C25 C26 -6.8(5)
C24 N006 C26 C25 -6.1(4)
C24 C23 C22 C21 178.6(3)
C26 N006 C24 O7 2.0(4)
C26 N006 C24 C23 -179.7(3)
C6 C11 C12 F002 -3.3(5)
C6 C11 C12 C13 175.6(3)
C6 C5 C4 C3 -174.2(6)
C5 C6 C0AA C8 -173.6(3)
C5 C4 C3 C2 -136.5(8)
C0AA C6 C5 C4 100.7(6)
C0AA C8 C9 C10 173.8(5)
C25 O7 C24 N006 3.2(4)
C25 O7 C24 C23 -175.3(3)
C9 C8 C0AA C6 165.9(4)
C1 C2 C3 C4 177.9(6)
